data_7720921
loop_
_publ_author_name
'Shen, Yaoguo'
'Wang, Xinyi'
'Wu, Mengqing'
'Yang, Yiman'
'Yan, Lingxin'

_publ_section_title
;
 Dual-tuning birefringence in hybrid crystals <i>via</i> Cd/Zn metal
 center and organic ligand isomerism.
;
_journal_issue 17
_journal_name_full 'Dalton transactions (Cambridge, England : 2003)'
_journal_page_first 6687
_journal_page_last 6692
_journal_paper_doi 10.1039/d6dt00452k
_journal_volume 55
_journal_year 2026
_chemical_formula_moiety 'Cd Cl4, 2(C9 H7 Br N)'
_chemical_formula_sum 'C18 H14 Br2 Cd Cl4 N2'
_chemical_formula_weight 672.33
_space_group_crystal_system monoclinic
_space_group_IT_number 14
_space_group_name_Hall '-P 2yn'
_space_group_name_H-M_alt 'P 1 21/n 1'
_atom_sites_solution_hydrogens geom
_atom_sites_solution_primary dual
_audit_creation_date 2025-07-18
_audit_creation_method
;
Olex2 1.5
(compiled 2023.08.24 svn.re1ec1418 for OlexSys, GUI svn.r6817)
;
_audit_update_record
;
2025-12-10 deposited with the CCDC.	2026-04-17 downloaded from the CCDC.
;
_cell_angle_alpha 90
_cell_angle_beta 104.304(4)
_cell_angle_gamma 90
_cell_formula_units_Z 4
_cell_length_a 16.6604(6)
_cell_length_b 8.0767(3)
_cell_length_c 16.8133(7)
_cell_measurement_reflns_used 5001
_cell_measurement_temperature 303
_cell_measurement_theta_max 26.2220
_cell_measurement_theta_min 1.9810
_cell_volume 2192.28(15)
_computing_cell_refinement 'CrysAlisPro 1.171.42.93a (Rigaku OD, 2023)'
_computing_data_collection 'CrysAlisPro 1.171.42.93a (Rigaku OD, 2023)'
_computing_data_reduction 'CrysAlisPro 1.171.42.93a (Rigaku OD, 2023)'
_computing_molecular_graphics 'Olex2 1.5 (Dolomanov et al., 2009)'
_computing_publication_material 'Olex2 1.5 (Dolomanov et al., 2009)'
_computing_structure_refinement 'SHELXL 2018/3 (Sheldrick, 2015)'
_computing_structure_solution 'SHELXT 2014/5 (Sheldrick, 2014)'
_diffrn_ambient_temperature 303
_diffrn_detector 'Hybrid Pixel Array Detector'
_diffrn_detector_area_resol_mean 10.0000
_diffrn_measured_fraction_theta_full 0.997
_diffrn_measured_fraction_theta_max 0.937
_diffrn_measurement_details
;
List of Runs (angles in degrees, time in seconds):

  # Type    Start    End  Width  t~exp~   \w     \q     \k     \f   Frames
#--------------------------------------------------------------------------
  1  \w     -9.00  96.00   0.50    3.27    --    9.30  77.00 150.00  210
  2  \w    -11.00  97.00   0.50    3.27    --    9.30  82.00-150.00  216
  3  \w    -53.00  38.00   0.50    3.27    --    9.30 -57.00  30.00  182
;
_diffrn_measurement_device 'four-circle diffractometer'
_diffrn_measurement_device_type 'XtaLAB Pro II AFC12 (RINC): Kappa dual offset/far'
_diffrn_measurement_method '\w scans'
_diffrn_orient_matrix_type 'CrysAlisPro convention (1999,Acta A55,543-557)'
_diffrn_orient_matrix_UB_11 0.0107968000
_diffrn_orient_matrix_UB_12 0.0828550000
_diffrn_orient_matrix_UB_13 0.0120367000
_diffrn_orient_matrix_UB_21 0.0400330000
_diffrn_orient_matrix_UB_22 -0.0267207000
_diffrn_orient_matrix_UB_23 0.0215741000
_diffrn_orient_matrix_UB_31 0.0145955000
_diffrn_orient_matrix_UB_32 0.0117960000
_diffrn_orient_matrix_UB_33 -0.0357954000
_diffrn_radiation_monochromator mirror
_diffrn_radiation_probe x-ray
_diffrn_radiation_type 'Mo K\a'
_diffrn_radiation_wavelength 0.71073
_diffrn_reflns_av_R_equivalents 0.0210
_diffrn_reflns_av_unetI/netI 0.0387
_diffrn_reflns_Laue_measured_fraction_full 0.997
_diffrn_reflns_Laue_measured_fraction_max 0.937
_diffrn_reflns_limit_h_max 20
_diffrn_reflns_limit_h_min -21
_diffrn_reflns_limit_k_max 10
_diffrn_reflns_limit_k_min -7
_diffrn_reflns_limit_l_max 21
_diffrn_reflns_limit_l_min -14
_diffrn_reflns_number 11328
_diffrn_reflns_point_group_measured_fraction_full 0.997
_diffrn_reflns_point_group_measured_fraction_max 0.937
_diffrn_reflns_theta_full 25.242
_diffrn_reflns_theta_max 26.967
_diffrn_reflns_theta_min 1.983
_diffrn_source 'micro-focus sealed X-ray tube'
_diffrn_source_type 'Rigaku (Mo) X-ray Source'
_exptl_absorpt_coefficient_mu 5.136
_exptl_absorpt_correction_T_max 1.00000
_exptl_absorpt_correction_T_min 0.36967
_exptl_absorpt_correction_type multi-scan
_exptl_absorpt_process_details
;
CrysAlisPro 1.171.42.93a (Rigaku Oxford Diffraction, 2023)
Empirical absorption correction using spherical harmonics,
implemented in SCALE3 ABSPACK scaling algorithm.
;
_exptl_crystal_colour 'clear colourless'
_exptl_crystal_colour_lustre clear
_exptl_crystal_colour_primary colourless
_exptl_crystal_density_diffrn 2.037
_exptl_crystal_description block
_exptl_crystal_F_000 1288
_refine_diff_density_max 0.557
_refine_diff_density_min -0.573
_refine_diff_density_rms 0.086
_refine_ls_extinction_method none
_refine_ls_goodness_of_fit_ref 1.050
_refine_ls_hydrogen_treatment constr
_refine_ls_matrix_type full
_refine_ls_number_parameters 244
_refine_ls_number_reflns 4483
_refine_ls_number_restraints 0
_refine_ls_restrained_S_all 1.050
_refine_ls_R_factor_all 0.0501
_refine_ls_R_factor_gt 0.0318
_refine_ls_shift/su_max 0.002
_refine_ls_shift/su_mean 0.000
_refine_ls_structure_factor_coef Fsqd
_refine_ls_weighting_details 'w=1/[\s^2^(Fo^2^)+(0.0243P)^2^] where P=(Fo^2^+2Fc^2^)/3'
_refine_ls_weighting_scheme calc
_refine_ls_wR_factor_gt 0.0542
_refine_ls_wR_factor_ref 0.0577
_reflns_Friedel_coverage 0.000
_reflns_number_gt 3476
_reflns_number_total 4483
_reflns_threshold_expression 'I > 2\s(I)'
_cod_data_source_file d6dt00452k2.cif
_cod_data_source_block wmq_8brcd_auto
_cod_depositor_comments 'Adding full bibliography for 7720920--7720922.cif.'
_cod_database_code 7720921
_shelx_shelxl_version_number 2018/3
_chemical_oxdiff_formula 'C H N O Br Cd Cl'
_shelx_space_group_comment
;
The symmetry employed for this shelxl refinement is uniquely defined
by the following loop, which should always be used as a source of
symmetry information in preference to the above space-group names.
They are only intended as comments.
;
_olex2_refinement_description
;
1. Fixed Uiso
 At 1.2 times of:
  All C(H) groups, All N(H) groups
2.a Aromatic/amide H refined with riding coordinates:
 N1(H1), C1(H1A), C2(H2), C3(H3), C5(H5), C6(H6), C7(H7), N2(H2A), C10(H10),
 C11(H11), C12(H12), C14(H14), C15(H15), C16(H16)
;
_olex2_submission_special_instructions 'No special instructions were received'
_oxdiff_exptl_absorpt_empirical_details
;
Empirical correction (ABSPACK) includes:
- Absorption correction using spherical harmonics
- Frame scaling
;
_oxdiff_exptl_absorpt_empirical_full_max 1.945
_oxdiff_exptl_absorpt_empirical_full_min 0.708

loop_
_space_group_symop_operation_xyz
'x, y, z'
'-x+1/2, y+1/2, -z+1/2'
'-x, -y, -z'
'x-1/2, -y-1/2, z-1/2'

loop_
_atom_site_label
_atom_site_type_symbol
_atom_site_fract_x
_atom_site_fract_y
_atom_site_fract_z
_atom_site_U_iso_or_equiv
_atom_site_adp_type
_atom_site_occupancy
_atom_site_site_symmetry_order
_atom_site_calc_flag
_atom_site_refinement_flags_posn
_atom_site_refinement_flags_adp
_atom_site_refinement_flags_occupancy
_atom_site_disorder_assembly
_atom_site_disorder_group
Cd1 Cd 0.49968(2) 0.66073(3) 0.28772(2) 0.03526(8) Uani 1 1 d . . . . .
Cl1 Cl 0.53247(5) 0.71669(10) 0.43709(5) 0.0460(2) Uani 1 1 d . . . . .
Cl2 Cl 0.39563(5) 0.43339(9) 0.26856(5) 0.0421(2) Uani 1 1 d . . . . .
Cl3 Cl 0.43704(5) 0.89174(10) 0.20092(5) 0.0488(2) Uani 1 1 d . . . . .
Cl4 Cl 0.62746(5) 0.57783(11) 0.25092(5) 0.0521(2) Uani 1 1 d . . . . .
Br1 Br -0.00093(2) 0.85270(4) 0.40070(2) 0.04552(11) Uani 1 1 d . . . . .
N1 N 0.16762(13) 0.7012(3) 0.38736(14) 0.0304(6) Uani 1 1 d . . . . .
H1 H 0.134479 0.763510 0.352639 0.037 Uiso 1 1 calc R U . . .
C1 C 0.23484(19) 0.6441(4) 0.3678(2) 0.0406(8) Uani 1 1 d . . . . .
H1A H 0.243691 0.668588 0.316572 0.049 Uiso 1 1 calc R U . . .
C2 C 0.29121(19) 0.5500(4) 0.4217(2) 0.0440(9) Uani 1 1 d . . . . .
H2 H 0.338535 0.511178 0.407818 0.053 Uiso 1 1 calc R U . . .
C3 C 0.27696(18) 0.5136(4) 0.4965(2) 0.0433(9) Uani 1 1 d . . . . .
H3 H 0.315432 0.450920 0.533942 0.052 Uiso 1 1 calc R U . . .
C4 C 0.20465(17) 0.5699(3) 0.51762(19) 0.0326(7) Uani 1 1 d . . . . .
C5 C 0.18625(19) 0.5321(4) 0.5926(2) 0.0441(9) Uani 1 1 d . . . . .
H5 H 0.223022 0.468460 0.631234 0.053 Uiso 1 1 calc R U . . .
C6 C 0.1153(2) 0.5874(4) 0.6092(2) 0.0499(9) Uani 1 1 d . . . . .
H6 H 0.103631 0.561698 0.659062 0.060 Uiso 1 1 calc R U . . .
C7 C 0.05939(19) 0.6834(4) 0.5513(2) 0.0451(9) Uani 1 1 d . . . . .
H7 H 0.010691 0.719959 0.563156 0.054 Uiso 1 1 calc R U . . .
C8 C 0.07513(17) 0.7238(4) 0.47862(18) 0.0337(7) Uani 1 1 d . . . . .
C9 C 0.14836(16) 0.6660(3) 0.45991(17) 0.0264(7) Uani 1 1 d . . . . .
Br2 Br 0.35077(2) 1.00426(4) 0.35225(2) 0.04695(11) Uani 1 1 d . . . . .
N2 N 0.40542(13) 0.8679(3) 0.52935(15) 0.0339(6) Uani 1 1 d . . . . .
H2A H 0.428581 0.854829 0.489386 0.041 Uiso 1 1 calc R U . . .
C10 C 0.4414(2) 0.8001(4) 0.6016(2) 0.0439(9) Uani 1 1 d . . . . .
H10 H 0.490498 0.741213 0.607835 0.053 Uiso 1 1 calc R U . . .
C11 C 0.4062(2) 0.8170(4) 0.6667(2) 0.0566(10) Uani 1 1 d . . . . .
H11 H 0.431980 0.772171 0.717548 0.068 Uiso 1 1 calc R U . . .
C12 C 0.3326(2) 0.9007(4) 0.6562(2) 0.0542(9) Uani 1 1 d . . . . .
H12 H 0.307520 0.908955 0.699661 0.065 Uiso 1 1 calc R U . . .
C13 C 0.29479(19) 0.9739(4) 0.5805(2) 0.0379(8) Uani 1 1 d . . . . .
C14 C 0.2193(2) 1.0616(4) 0.5673(2) 0.0512(9) Uani 1 1 d . . . . .
H14 H 0.192326 1.072522 0.609263 0.061 Uiso 1 1 calc R U . . .
C15 C 0.1866(2) 1.1298(4) 0.4925(3) 0.0526(10) Uani 1 1 d . . . . .
H15 H 0.137102 1.188076 0.483915 0.063 Uiso 1 1 calc R U . . .
C16 C 0.22554(18) 1.1149(4) 0.4275(2) 0.0419(8) Uani 1 1 d . . . . .
H16 H 0.201963 1.162961 0.376889 0.050 Uiso 1 1 calc R U . . .
C17 C 0.29831(17) 1.0292(3) 0.43940(18) 0.0326(7) Uani 1 1 d . . . . .
C18 C 0.33358(17) 0.9571(3) 0.51549(19) 0.0300(7) Uani 1 1 d . . . . .

loop_
_atom_site_aniso_label
_atom_site_aniso_U_11
_atom_site_aniso_U_22
_atom_site_aniso_U_33
_atom_site_aniso_U_23
_atom_site_aniso_U_13
_atom_site_aniso_U_12
Cd1 0.03190(13) 0.03740(15) 0.03606(15) 0.00348(11) 0.00758(10) 0.00316(10)
Cl1 0.0387(4) 0.0585(5) 0.0382(5) -0.0064(4) 0.0047(4) 0.0101(4)
Cl2 0.0432(5) 0.0459(5) 0.0384(5) -0.0042(4) 0.0123(4) -0.0087(4)
Cl3 0.0522(5) 0.0478(5) 0.0487(6) 0.0166(4) 0.0167(4) 0.0153(4)
Cl4 0.0349(4) 0.0701(6) 0.0533(6) 0.0039(5) 0.0147(4) 0.0099(4)
Br1 0.03473(18) 0.0606(2) 0.0416(2) 0.00848(17) 0.01005(15) 0.01448(15)
N1 0.0285(13) 0.0310(14) 0.0321(15) -0.0050(12) 0.0081(11) -0.0025(11)
C1 0.0406(19) 0.042(2) 0.044(2) -0.0142(17) 0.0206(17) -0.0094(16)
C2 0.0347(18) 0.040(2) 0.065(3) -0.0118(19) 0.0261(18) 0.0040(15)
C3 0.0342(18) 0.036(2) 0.056(2) -0.0053(17) 0.0028(17) 0.0026(15)
C4 0.0291(16) 0.0317(18) 0.036(2) -0.0042(15) 0.0058(15) 0.0032(14)
C5 0.043(2) 0.046(2) 0.040(2) 0.0090(17) 0.0026(17) 0.0086(16)
C6 0.060(2) 0.060(2) 0.033(2) 0.0113(18) 0.0173(18) 0.0138(19)
C7 0.0428(19) 0.057(2) 0.040(2) 0.0027(18) 0.0182(17) 0.0108(16)
C8 0.0306(16) 0.0390(18) 0.0306(19) -0.0006(15) 0.0056(14) 0.0037(14)
C9 0.0280(15) 0.0258(16) 0.0262(17) -0.0047(14) 0.0084(13) -0.0042(13)
Br2 0.04148(19) 0.0595(2) 0.0400(2) 0.01343(17) 0.01038(16) 0.00056(16)
N2 0.0317(14) 0.0390(16) 0.0311(16) 0.0009(12) 0.0080(12) -0.0012(12)
C10 0.0383(19) 0.040(2) 0.048(2) 0.0080(17) 0.0000(18) -0.0028(15)
C11 0.072(3) 0.061(3) 0.031(2) 0.0131(18) 0.002(2) -0.003(2)
C12 0.063(2) 0.063(2) 0.042(2) -0.002(2) 0.0232(19) -0.006(2)
C13 0.0374(18) 0.0389(19) 0.039(2) -0.0058(16) 0.0122(16) -0.0039(15)
C14 0.045(2) 0.055(2) 0.061(3) -0.012(2) 0.0261(19) 0.0018(18)
C15 0.0335(19) 0.047(2) 0.077(3) -0.011(2) 0.012(2) 0.0081(16)
C16 0.0334(18) 0.0367(19) 0.047(2) -0.0011(16) -0.0053(16) 0.0019(15)
C17 0.0269(16) 0.0314(17) 0.038(2) -0.0008(15) 0.0047(14) -0.0046(13)
C18 0.0244(15) 0.0271(17) 0.037(2) -0.0003(15) 0.0046(14) -0.0052(13)

loop_
_atom_type_symbol
_atom_type_description
_atom_type_scat_dispersion_real
_atom_type_scat_dispersion_imag
_atom_type_scat_source
C C 0.0033 0.0016 'International Tables Vol C Tables 4.2.6.8 and 6.1.1.4'
H H 0.0000 0.0000 'International Tables Vol C Tables 4.2.6.8 and 6.1.1.4'
Br Br -0.2901 2.4595 'International Tables Vol C Tables 4.2.6.8 and 6.1.1.4'
Cd Cd -0.8075 1.2024 'International Tables Vol C Tables 4.2.6.8 and 6.1.1.4'
Cl Cl 0.1484 0.1585 'International Tables Vol C Tables 4.2.6.8 and 6.1.1.4'
N N 0.0061 0.0033 'International Tables Vol C Tables 4.2.6.8 and 6.1.1.4'

loop_
_geom_angle_atom_site_label_1
_geom_angle_atom_site_label_2
_geom_angle_atom_site_label_3
_geom_angle
_geom_angle_site_symmetry_1
_geom_angle_site_symmetry_3
_geom_angle_publ_flag
Cl1 Cd1 Cl2 103.76(3) . . ?
Cl3 Cd1 Cl1 114.95(3) . . ?
Cl3 Cd1 Cl2 107.78(3) . . ?
Cl3 Cd1 Cl4 109.13(3) . . ?
Cl4 Cd1 Cl1 108.54(3) . . ?
Cl4 Cd1 Cl2 112.70(3) . . ?
C1 N1 H1 118.4 . . ?
C1 N1 C9 123.3(3) . . ?
C9 N1 H1 118.4 . . ?
N1 C1 H1A 119.5 . . ?
N1 C1 C2 120.9(3) . . ?
C2 C1 H1A 119.5 . . ?
C1 C2 H2 120.6 . . ?
C1 C2 C3 118.9(3) . . ?
C3 C2 H2 120.6 . . ?
C2 C3 H3 119.5 . . ?
C2 C3 C4 121.0(3) . . ?
C4 C3 H3 119.5 . . ?
C5 C4 C3 123.0(3) . . ?
C5 C4 C9 119.0(3) . . ?
C9 C4 C3 118.0(3) . . ?
C4 C5 H5 119.7 . . ?
C6 C5 C4 120.5(3) . . ?
C6 C5 H5 119.7 . . ?
C5 C6 H6 119.9 . . ?
C5 C6 C7 120.2(3) . . ?
C7 C6 H6 119.9 . . ?
C6 C7 H7 119.4 . . ?
C8 C7 C6 121.1(3) . . ?
C8 C7 H7 119.4 . . ?
C7 C8 Br1 120.8(2) . . ?
C7 C8 C9 119.5(3) . . ?
C9 C8 Br1 119.7(2) . . ?
N1 C9 C4 117.9(3) . . ?
N1 C9 C8 122.4(3) . . ?
C4 C9 C8 119.7(3) . . ?
C10 N2 H2A 118.3 . . ?
C10 N2 C18 123.3(3) . . ?
C18 N2 H2A 118.3 . . ?
N2 C10 H10 119.9 . . ?
N2 C10 C11 120.2(3) . . ?
C11 C10 H10 119.9 . . ?
C10 C11 H11 120.3 . . ?
C10 C11 C12 119.4(3) . . ?
C12 C11 H11 120.3 . . ?
C11 C12 H12 119.6 . . ?
C11 C12 C13 120.8(3) . . ?
C13 C12 H12 119.6 . . ?
C12 C13 C14 122.5(3) . . ?
C12 C13 C18 118.3(3) . . ?
C18 C13 C14 119.2(3) . . ?
C13 C14 H14 120.4 . . ?
C15 C14 C13 119.1(3) . . ?
C15 C14 H14 120.4 . . ?
C14 C15 H15 119.0 . . ?
C14 C15 C16 121.9(3) . . ?
C16 C15 H15 119.0 . . ?
C15 C16 H16 120.2 . . ?
C17 C16 C15 119.5(3) . . ?
C17 C16 H16 120.2 . . ?
C16 C17 Br2 120.2(2) . . ?
C16 C17 C18 120.1(3) . . ?
C18 C17 Br2 119.6(2) . . ?
N2 C18 C13 118.0(3) . . ?
N2 C18 C17 121.9(3) . . ?
C17 C18 C13 120.1(3) . . ?

loop_
_geom_bond_atom_site_label_1
_geom_bond_atom_site_label_2
_geom_bond_distance
_geom_bond_site_symmetry_2
_geom_bond_publ_flag
Cd1 Cl1 2.4763(8) . ?
Cd1 Cl2 2.4908(8) . ?
Cd1 Cl3 2.4388(8) . ?
Cd1 Cl4 2.4524(8) . ?
Br1 C8 1.894(3) . ?
N1 H1 0.8600 . ?
N1 C1 1.326(3) . ?
N1 C9 1.366(3) . ?
C1 H1A 0.9300 . ?
C1 C2 1.364(4) . ?
C2 H2 0.9300 . ?
C2 C3 1.368(4) . ?
C3 H3 0.9300 . ?
C3 C4 1.413(4) . ?
C4 C5 1.402(4) . ?
C4 C9 1.405(4) . ?
C5 H5 0.9300 . ?
C5 C6 1.356(4) . ?
C6 H6 0.9300 . ?
C6 C7 1.402(4) . ?
C7 H7 0.9300 . ?
C7 C8 1.352(4) . ?
C8 C9 1.412(4) . ?
Br2 C17 1.893(3) . ?
N2 H2A 0.8600 . ?
N2 C10 1.332(4) . ?
N2 C18 1.367(3) . ?
C10 H10 0.9300 . ?
C10 C11 1.370(5) . ?
C11 H11 0.9300 . ?
C11 C12 1.373(5) . ?
C12 H12 0.9300 . ?
C12 C13 1.403(4) . ?
C13 C14 1.412(4) . ?
C13 C18 1.408(4) . ?
C14 H14 0.9300 . ?
C14 C15 1.358(4) . ?
C15 H15 0.9300 . ?
C15 C16 1.405(5) . ?
C16 H16 0.9300 . ?
C16 C17 1.367(4) . ?
C17 C18 1.396(4) . ?

loop_
_geom_torsion_atom_site_label_1
_geom_torsion_atom_site_label_2
_geom_torsion_atom_site_label_3
_geom_torsion_atom_site_label_4
_geom_torsion
_geom_torsion_site_symmetry_1
_geom_torsion_site_symmetry_2
_geom_torsion_site_symmetry_3
_geom_torsion_site_symmetry_4
_geom_torsion_publ_flag
Br1 C8 C9 N1 0.9(4) . . . . ?
Br1 C8 C9 C4 -179.8(2) . . . . ?
N1 C1 C2 C3 0.6(5) . . . . ?
C1 N1 C9 C4 2.7(4) . . . . ?
C1 N1 C9 C8 -178.0(3) . . . . ?
C1 C2 C3 C4 0.9(5) . . . . ?
C2 C3 C4 C5 178.2(3) . . . . ?
C2 C3 C4 C9 -0.7(4) . . . . ?
C3 C4 C5 C6 -179.0(3) . . . . ?
C3 C4 C9 N1 -1.0(4) . . . . ?
C3 C4 C9 C8 179.6(3) . . . . ?
C4 C5 C6 C7 0.0(5) . . . . ?
C5 C4 C9 N1 -180.0(3) . . . . ?
C5 C4 C9 C8 0.7(4) . . . . ?
C5 C6 C7 C8 -0.5(5) . . . . ?
C6 C7 C8 Br1 179.7(2) . . . . ?
C6 C7 C8 C9 1.1(5) . . . . ?
C7 C8 C9 N1 179.5(3) . . . . ?
C7 C8 C9 C4 -1.2(4) . . . . ?
C9 N1 C1 C2 -2.5(4) . . . . ?
C9 C4 C5 C6 -0.1(5) . . . . ?
Br2 C17 C18 N2 -0.1(4) . . . . ?
Br2 C17 C18 C13 -179.6(2) . . . . ?
N2 C10 C11 C12 1.6(5) . . . . ?
C10 N2 C18 C13 -1.8(4) . . . . ?
C10 N2 C18 C17 178.8(3) . . . . ?
C10 C11 C12 C13 -2.3(5) . . . . ?
C11 C12 C13 C14 -179.7(3) . . . . ?
C11 C12 C13 C18 1.0(5) . . . . ?
C12 C13 C14 C15 179.7(3) . . . . ?
C12 C13 C18 N2 1.0(4) . . . . ?
C12 C13 C18 C17 -179.5(3) . . . . ?
C13 C14 C15 C16 0.4(5) . . . . ?
C14 C13 C18 N2 -178.3(3) . . . . ?
C14 C13 C18 C17 1.2(4) . . . . ?
C14 C15 C16 C17 0.1(5) . . . . ?
C15 C16 C17 Br2 178.9(2) . . . . ?
C15 C16 C17 C18 0.0(4) . . . . ?
C16 C17 C18 N2 178.8(3) . . . . ?
C16 C17 C18 C13 -0.7(4) . . . . ?
C18 N2 C10 C11 0.4(4) . . . . ?
C18 C13 C14 C15 -1.0(5) . . . . ?
